data_7113465
loop_
_publ_author_name
'Ongayi, Owendi'
'Fronczek, Frank R.'
'Vicente, M. Gra\,ca H.'

_publ_section_title
;
 Benzoylbiliverdins from chemical oxidation of dodeca-substituted
 porphyrins
;
_journal_coden_ASTM CHCOFS
_journal_issue 18
_journal_name_full
;
 Chemical Communications (Cambridge, United Kingdom)
;
_journal_page_first 2298
_journal_page_last 2299
_journal_paper_doi 10.1039/b306586c
_journal_year 2003
_chemical_compound_source 'local laboratory'
_chemical_formula_moiety 'C60 H49 N5 Ni O2, 0.5(H2 O)'
_chemical_formula_sum 'C60 H50 N5 Ni O2.5'
_chemical_formula_weight 939.76
_space_group_IT_number 14
_symmetry_cell_setting monoclinic
_symmetry_space_group_name_Hall '-P 2ybc'
_symmetry_space_group_name_H-M 'P 1 21/c 1'
_atom_sites_solution_hydrogens geom
_atom_sites_solution_primary direct
_atom_sites_solution_secondary difmap
_audit_creation_method SHELXL-97
_cell_angle_alpha 90
_cell_angle_beta 101.39(2)
_cell_angle_gamma 90
_cell_formula_units_Z 4
_cell_length_a 16.369(7)
_cell_length_b 23.960(9)
_cell_length_c 13.461(5)
_cell_measurement_reflns_used 6203
_cell_measurement_temperature 100
_cell_measurement_theta_max 22.7
_cell_measurement_theta_min 2.5
_cell_volume 5175(4)
_computing_cell_refinement 'Denzo and Scalepak (Otwinowski & Minor, 1997)'
_computing_data_collection 'COLLECT (Nonius 1999)'
_computing_data_reduction 'Denzo and Scalepak (Otwinowski & Minor, 1997)'
_computing_molecular_graphics 'ORTEP-3 for Windows (Farrugia, 1997)'
_computing_publication_material 'SHELXL-97 (Sheldrick, 1997)'
_computing_structure_refinement 'SHELXL-97 (Sheldrick, 1997)'
_computing_structure_solution 'Direct_methods (SIR, Altomare, et al., 1994)'
_diffrn_ambient_temperature 100
_diffrn_measured_fraction_theta_full 0.990
_diffrn_measured_fraction_theta_max 0.990
_diffrn_measurement_device 'KappaCCD (with Oxford Cryostream)'
_diffrn_measurement_method ' \w scans with \k offsets'
_diffrn_radiation_monochromator graphite
_diffrn_radiation_source 'fine-focus sealed tube'
_diffrn_radiation_type MoK\a
_diffrn_radiation_wavelength 0.71073
_diffrn_reflns_av_R_equivalents 0.055
_diffrn_reflns_av_sigmaI/netI 0.089
_diffrn_reflns_limit_h_max 17
_diffrn_reflns_limit_h_min -17
_diffrn_reflns_limit_k_max 24
_diffrn_reflns_limit_k_min -25
_diffrn_reflns_limit_l_max 14
_diffrn_reflns_limit_l_min -14
_diffrn_reflns_number 25395
_diffrn_reflns_theta_full 22.7
_diffrn_reflns_theta_max 22.7
_diffrn_reflns_theta_min 2.6
_diffrn_standards_decay_% <2
_diffrn_standards_number 0
_exptl_absorpt_coefficient_mu 0.423
_exptl_absorpt_correction_T_max 0.987
_exptl_absorpt_correction_T_min 0.454
_exptl_absorpt_correction_type multi-scan
_exptl_absorpt_process_details 'HKL Scalepack (Otwinowski & Minor 1997)'
_exptl_crystal_colour green
_exptl_crystal_density_diffrn 1.206
_exptl_crystal_density_method 'not measured'
_exptl_crystal_description lath
_exptl_crystal_F_000 1972
_exptl_crystal_size_max 0.60
_exptl_crystal_size_mid 0.15
_exptl_crystal_size_min 0.03
_refine_diff_density_max 0.93
_refine_diff_density_min -0.46
_refine_diff_density_rms 0.096
_refine_ls_extinction_method none
_refine_ls_goodness_of_fit_ref 1.033
_refine_ls_hydrogen_treatment constr
_refine_ls_matrix_type full
_refine_ls_number_parameters 594
_refine_ls_number_reflns 6891
_refine_ls_number_restraints 12
_refine_ls_restrained_S_all 1.170
_refine_ls_R_factor_all 0.172
_refine_ls_R_factor_gt 0.112
_refine_ls_shift/su_max 0.066
_refine_ls_shift/su_mean 0.005
_refine_ls_structure_factor_coef Fsqd
_refine_ls_weighting_details 'calc w=1/[\s^2^(Fo^2^)+(0.1855P)^2^+14.0865P] where P=(Fo^2^+2Fc^2^)/3'
_refine_ls_weighting_scheme calc
_refine_ls_wR_factor_gt 0.297
_refine_ls_wR_factor_ref 0.341
_reflns_number_gt 4106
_reflns_number_total 6891
_reflns_threshold_expression I>2\s(I)
_cod_duplicate_entry 7104787
_cod_data_source_file b306586c.txt
_cod_data_source_block Compound7
_cod_depositor_comments
;
The following automatic conversions were performed:

'_symmetry_cell_setting' value 'Monoclinic' changed to 'monoclinic'
according to
/usr/data/users/saulius/automatic-downloads/retrospective/RSC/lib/dictionaries/cif_core.dic
dictionary named 'cif_core.dic' version 2.4.2 from 2011-04-26.

Automatic conversion script
Id: cif_fix_values 2281 2013-09-26 08:29:07Z andrius 
;
_cod_original_cell_volume 5176(4)
_cod_original_sg_symbol_H-M 'P 21/c        '
_cod_original_formula_sum 'C60 H50 N5 Ni O2.50'
_cod_database_code 7113465

loop_
_symmetry_equiv_pos_as_xyz
'x, y, z'
'-x, y+1/2, -z+1/2'
'-x, -y, -z'
'x, -y-1/2, z-1/2'

loop_
_atom_site_label
_atom_site_type_symbol
_atom_site_fract_x
_atom_site_fract_y
_atom_site_fract_z
_atom_site_U_iso_or_equiv
_atom_site_adp_type
_atom_site_occupancy
_atom_site_symmetry_multiplicity
_atom_site_calc_flag
_atom_site_refinement_flags
Ni1 Ni 0.20403(9) 0.17740(6) 0.30382(10) 0.0597(6) Uani 1 1 d .
N21 N 0.2405(6) 0.1020(4) 0.2934(7) 0.066(2) Uani 1 1 d .
N22 N 0.1084(5) 0.1506(4) 0.3520(6) 0.056(2) Uani 1 1 d .
N23 N 0.1800(5) 0.2524(4) 0.3353(7) 0.061(2) Uani 1 1 d .
N24 N 0.2877(6) 0.2030(4) 0.2335(7) 0.067(3) Uani 1 1 d .
C1 C 0.3220(8) 0.0874(5) 0.2894(9) 0.070(3) Uani 1 1 d .
C2 C 0.3330(8) 0.0294(6) 0.3196(10) 0.081(4) Uani 1 1 d .
C3 C 0.2580(9) 0.0086(5) 0.3262(9) 0.076(4) Uani 1 1 d .
C4 C 0.1968(8) 0.0541(5) 0.3087(8) 0.064(3) Uani 1 1 d .
C5 C 0.1126(8) 0.0534(5) 0.3099(9) 0.067(3) Uani 1 1 d .
C6 C 0.0701(7) 0.1008(5) 0.3268(8) 0.061(3) Uani 1 1 d .
C7 C -0.0153(7) 0.1030(5) 0.3419(9) 0.067(3) Uani 1 1 d .
C8 C -0.0227(7) 0.1521(5) 0.3882(8) 0.063(3) Uani 1 1 d .
C9 C 0.0536(7) 0.1818(5) 0.3952(8) 0.058(3) Uani 1 1 d .
C10 C 0.0734(7) 0.2349(5) 0.4362(8) 0.066(3) Uani 1 1 d .
C11 C 0.1380(7) 0.2679(5) 0.4116(8) 0.064(3) Uani 1 1 d .
C12 C 0.1564(8) 0.3254(5) 0.4412(9) 0.069(3) Uani 1 1 d .
C13 C 0.2000(7) 0.3471(5) 0.3736(9) 0.070(3) Uani 1 1 d .
C14 C 0.2138(7) 0.3013(5) 0.3076(9) 0.065(3) Uani 1 1 d .
C15 C 0.2544(7) 0.3043(5) 0.2284(9) 0.071(3) Uani 1 1 d .
C16 C 0.2875(7) 0.2566(6) 0.1893(8) 0.072(4) Uani 1 1 d .
C17 C 0.3415(8) 0.2535(6) 0.1143(9) 0.073(3) Uani 1 1 d .
C18 C 0.3800(8) 0.2024(6) 0.1234(9) 0.078(4) Uani 1 1 d .
C19 C 0.3461(8) 0.1720(6) 0.2018(9) 0.071(3) Uani 1 1 d .
C20 C 0.3713(7) 0.1201(6) 0.2394(10) 0.075(3) Uani 1 1 d .
C21 C 0.4132(9) -0.0049(7) 0.3476(13) 0.107(5) Uani 1 1 d .
H21A H 0.4320 -0.0158 0.2847 0.129 Uiso 1 1 calc R
H21B H 0.4573 0.0186 0.3881 0.129 Uiso 1 1 calc R
C22 C 0.4025(12) -0.0551(7) 0.4051(14) 0.113(5) Uani 1 1 d .
H22A H 0.4043 -0.0446 0.4766 0.135 Uiso 1 1 calc R
H22B H 0.4499 -0.0806 0.4037 0.135 Uiso 1 1 calc R
C23 C 0.3243(13) -0.0854(8) 0.3671(15) 0.133(6) Uani 1 1 d .
H23A H 0.3207 -0.1171 0.4132 0.160 Uiso 1 1 calc R
H23B H 0.3269 -0.1012 0.2998 0.160 Uiso 1 1 calc R
C24 C 0.2452(9) -0.0510(5) 0.3571(11) 0.089(4) Uani 1 1 d .
H24A H 0.2008 -0.0684 0.3059 0.106 Uiso 1 1 calc R
H24B H 0.2265 -0.0510 0.4227 0.106 Uiso 1 1 calc R
C25 C -0.0858(8) 0.0622(5) 0.3089(10) 0.080(4) Uani 1 1 d .
H25A H -0.0839 0.0483 0.2401 0.096 Uiso 1 1 calc R
H25B H -0.0784 0.0299 0.3555 0.096 Uiso 1 1 calc R
C26 C -0.1685(9) 0.0885(6) 0.3081(12) 0.093(4) Uani 1 1 d .
H26A H -0.2115 0.0590 0.3037 0.112 Uiso 1 1 calc R
H26B H -0.1837 0.1128 0.2478 0.112 Uiso 1 1 calc R
C27 C -0.1666(8) 0.1227(6) 0.4031(11) 0.088(4) Uani 1 1 d .
H27A H -0.2229 0.1382 0.4013 0.105 Uiso 1 1 calc R
H27B H -0.1533 0.0976 0.4626 0.105 Uiso 1 1 calc R
C28 C -0.1054(8) 0.1696(5) 0.4173(10) 0.078(4) Uani 1 1 d .
H28A H -0.0947 0.1817 0.4890 0.093 Uiso 1 1 calc R
H28B H -0.1293 0.2016 0.3749 0.093 Uiso 1 1 calc R
C29 C 0.1399(8) 0.3570(5) 0.5291(9) 0.075(3) Uiso 1 1 d .
C30A C 0.1648(16) 0.4089(11) 0.540(2) 0.092(3) Uiso 0.603(11) 1 d P
C30B C 0.205(2) 0.4117(17) 0.540(3) 0.092(3) Uiso 0.397(11) 1 d P
C31A C 0.2035(16) 0.4295(6) 0.470(2) 0.092(3) Uiso 0.603(11) 1 d PD
C31B C 0.193(3) 0.4446(16) 0.436(3) 0.092(3) Uiso 0.397(11) 1 d P
C32 C 0.2303(9) 0.4048(5) 0.3768(11) 0.091(4) Uani 1 1 d .
C33 C 0.3525(9) 0.2972(6) 0.0369(10) 0.091(4) Uani 1 1 d .
C34A C 0.404(3) 0.2622(18) -0.042(3) 0.092(3) Uiso 0.397(11) 1 d P
C34B C 0.4170(17) 0.2841(11) -0.017(2) 0.092(3) Uiso 0.603(11) 1 d P
C35A C 0.4130(15) 0.2237(14) -0.050(2) 0.092(3) Uiso 0.397(11) 1 d PD
C35B C 0.4498(16) 0.2252(11) -0.0145(19) 0.092(3) Uiso 0.603(11) 1 d P
C36 C 0.4366(9) 0.1832(7) 0.0585(11) 0.100(5) Uani 1 1 d .
C37 C 0.0704(7) -0.0026(5) 0.2969(9) 0.070(3) Uani 1 1 d .
C38 C 0.0538(8) -0.0269(6) 0.2013(10) 0.083(4) Uani 1 1 d .
H38 H 0.0691 -0.0082 0.1455 0.099 Uiso 1 1 calc R
C39 C 0.0144(9) -0.0792(5) 0.1873(11) 0.089(4) Uani 1 1 d .
H39 H 0.0022 -0.0959 0.1220 0.107 Uiso 1 1 calc R
C40 C -0.0061(9) -0.1056(5) 0.2685(12) 0.094(4) Uani 1 1 d .
H40 H -0.0322 -0.1411 0.2592 0.112 Uiso 1 1 calc R
C41 C 0.0098(8) -0.0824(5) 0.3633(11) 0.085(4) Uani 1 1 d .
H41 H -0.0050 -0.1018 0.4187 0.102 Uiso 1 1 calc R
C42 C 0.0473(8) -0.0311(5) 0.3778(9) 0.077(3) Uani 1 1 d .
H42 H 0.0577 -0.0147 0.4433 0.092 Uiso 1 1 calc R
C43 C 0.0191(8) 0.2606(5) 0.5013(9) 0.069(3) Uani 1 1 d .
C44 C 0.0285(8) 0.2472(5) 0.6020(9) 0.070(3) Uani 1 1 d .
H44 H 0.0719 0.2225 0.6319 0.084 Uiso 1 1 calc R
C45 C -0.0238(9) 0.2687(6) 0.6600(10) 0.085(4) Uani 1 1 d .
H45 H -0.0169 0.2586 0.7294 0.101 Uiso 1 1 calc R
C46 C -0.0865(9) 0.3050(6) 0.6180(12) 0.091(4) Uani 1 1 d .
H46 H -0.1228 0.3197 0.6585 0.110 Uiso 1 1 calc R
C47 C -0.0967(9) 0.3202(6) 0.5156(12) 0.094(4) Uani 1 1 d .
H47 H -0.1398 0.3453 0.4864 0.113 Uiso 1 1 calc R
C48 C -0.0439(8) 0.2984(5) 0.4583(10) 0.077(3) Uani 1 1 d .
H48 H -0.0498 0.3089 0.3891 0.093 Uiso 1 1 calc R
C49 C 0.2733(8) 0.3587(5) 0.1851(10) 0.073(3) Uani 1 1 d .
C50 C 0.3506(9) 0.3832(6) 0.2172(13) 0.102(5) Uani 1 1 d .
H50 H 0.3921 0.3649 0.2655 0.122 Uiso 1 1 calc R
C51 C 0.3671(11) 0.4351(7) 0.1781(16) 0.124(6) Uani 1 1 d .
H51 H 0.4206 0.4515 0.1986 0.149 Uiso 1 1 calc R
C52 C 0.3064(12) 0.4626(7) 0.1099(15) 0.114(5) Uani 1 1 d .
H52 H 0.3178 0.4980 0.0838 0.137 Uiso 1 1 calc R
C53 C 0.2294(11) 0.4385(6) 0.0800(11) 0.099(5) Uani 1 1 d .
H53 H 0.1870 0.4577 0.0344 0.119 Uiso 1 1 calc R
C54 C 0.2129(9) 0.3860(5) 0.1162(10) 0.078(4) Uani 1 1 d .
H54 H 0.1601 0.3691 0.0934 0.093 Uiso 1 1 calc R
C55 C 0.4521(9) 0.0972(7) 0.2218(11) 0.089(4) Uani 1 1 d .
C56 C 0.5278(10) 0.1194(7) 0.2735(13) 0.112(5) Uani 1 1 d .
H56 H 0.5275 0.1458 0.3260 0.134 Uiso 1 1 calc R
C57 C 0.6023(11) 0.1038(11) 0.2499(18) 0.162(9) Uani 1 1 d .
H57 H 0.6526 0.1221 0.2797 0.194 Uiso 1 1 calc R
C58 C 0.6024(14) 0.0602(11) 0.1810(17) 0.156(9) Uani 1 1 d .
H58 H 0.6543 0.0473 0.1681 0.187 Uiso 1 1 calc R
C59 C 0.5317(13) 0.0357(10) 0.1321(15) 0.141(7) Uani 1 1 d .
H59 H 0.5327 0.0065 0.0846 0.169 Uiso 1 1 calc R
C60 C 0.4558(9) 0.0556(7) 0.1544(12) 0.104(5) Uani 1 1 d .
H60 H 0.4052 0.0390 0.1207 0.125 Uiso 1 1 calc R
N1 N 0.2309(16) 0.4874(7) 0.4868(19) 0.206(6) Uiso 0.603(11) 1 d PD
O1 O 0.1976(16) 0.5158(8) 0.5442(19) 0.206(6) Uiso 0.603(11) 1 d PD
O2 O 0.2695(17) 0.5083(9) 0.426(2) 0.206(6) Uiso 0.603(11) 1 d PD
N2 N 0.4859(13) 0.2100(10) -0.0932(19) 0.206(6) Uiso 0.397(11) 1 d PD
O3 O 0.502(2) 0.2419(12) -0.159(3) 0.206(6) Uiso 0.397(11) 1 d PD
O4 O 0.509(2) 0.1603(11) -0.089(3) 0.206(6) Uiso 0.397(11) 1 d PD
O1W O 0.565(2) 0.1083(13) -0.118(2) 0.175(11) Uiso 0.50 1 d P

loop_
_atom_site_aniso_label
_atom_site_aniso_U_11
_atom_site_aniso_U_22
_atom_site_aniso_U_33
_atom_site_aniso_U_23
_atom_site_aniso_U_13
_atom_site_aniso_U_12
Ni1 0.0573(10) 0.0636(10) 0.0577(9) 0.0032(7) 0.0103(7) -0.0048(7)
N21 0.065(6) 0.074(7) 0.059(6) 0.001(5) 0.011(5) -0.001(5)
N22 0.059(6) 0.052(5) 0.056(5) 0.004(4) 0.013(5) 0.001(5)
N23 0.053(6) 0.067(6) 0.061(6) 0.008(5) 0.006(5) 0.005(5)
N24 0.058(6) 0.084(7) 0.059(6) 0.004(5) 0.013(5) -0.010(5)
C1 0.069(9) 0.074(9) 0.068(8) 0.000(7) 0.017(7) 0.009(7)
C2 0.073(9) 0.096(10) 0.074(8) -0.014(8) 0.018(7) 0.005(8)
C3 0.102(11) 0.055(8) 0.074(8) -0.001(6) 0.027(7) 0.013(7)
C4 0.089(9) 0.053(7) 0.050(6) -0.001(5) 0.015(6) -0.001(7)
C5 0.070(8) 0.070(8) 0.063(7) 0.001(6) 0.015(6) -0.012(7)
C6 0.066(8) 0.053(7) 0.063(7) 0.000(6) 0.011(6) 0.001(6)
C7 0.065(8) 0.074(8) 0.061(7) 0.019(6) 0.009(6) 0.003(6)
C8 0.062(8) 0.065(7) 0.061(7) 0.004(6) 0.012(6) 0.005(6)
C9 0.057(7) 0.062(7) 0.055(6) 0.003(6) 0.010(6) -0.003(6)
C10 0.068(8) 0.074(8) 0.053(7) 0.014(6) 0.003(6) 0.008(7)
C11 0.069(8) 0.062(8) 0.057(7) 0.000(6) 0.000(6) 0.002(6)
C12 0.070(8) 0.074(8) 0.059(7) 0.005(6) -0.002(6) 0.012(6)
C13 0.064(8) 0.080(8) 0.063(7) -0.005(7) 0.004(6) -0.003(6)
C14 0.059(7) 0.074(8) 0.062(7) 0.009(7) 0.012(6) -0.004(6)
C15 0.061(8) 0.077(9) 0.070(8) -0.001(7) 0.003(7) 0.002(6)
C16 0.062(8) 0.105(11) 0.048(7) 0.018(7) 0.007(6) -0.033(7)
C17 0.065(8) 0.092(10) 0.058(7) 0.004(7) 0.001(6) -0.011(7)
C18 0.065(8) 0.107(11) 0.066(8) 0.004(8) 0.020(7) -0.012(8)
C19 0.060(8) 0.082(9) 0.071(8) -0.007(7) 0.011(6) -0.002(7)
C20 0.057(8) 0.093(10) 0.076(8) -0.013(8) 0.014(7) 0.001(7)
C21 0.093(11) 0.112(12) 0.118(12) 0.022(10) 0.021(9) 0.032(9)
C22 0.125(15) 0.097(12) 0.123(13) 0.002(11) 0.042(12) 0.025(11)
C23 0.150(18) 0.122(15) 0.129(15) 0.026(12) 0.030(14) 0.041(14)
C24 0.104(11) 0.075(9) 0.091(9) -0.006(7) 0.031(8) 0.012(8)
C25 0.071(9) 0.083(9) 0.087(9) 0.017(7) 0.017(7) -0.013(7)
C26 0.080(10) 0.093(10) 0.106(11) 0.006(9) 0.020(8) -0.015(8)
C27 0.063(8) 0.109(11) 0.091(10) 0.014(9) 0.017(7) -0.017(8)
C28 0.073(9) 0.087(9) 0.075(8) 0.018(7) 0.020(7) 0.009(7)
C32 0.098(10) 0.069(9) 0.096(10) -0.021(8) -0.008(8) -0.011(7)
C33 0.086(9) 0.124(12) 0.069(8) 0.014(8) 0.031(7) -0.014(8)
C36 0.091(11) 0.124(12) 0.092(10) 0.000(9) 0.036(9) -0.001(9)
C37 0.076(8) 0.065(8) 0.069(8) 0.001(7) 0.017(7) -0.002(6)
C38 0.097(10) 0.080(9) 0.075(9) 0.000(7) 0.025(8) -0.007(8)
C39 0.116(12) 0.065(9) 0.083(10) -0.010(8) 0.013(9) -0.018(8)
C40 0.115(12) 0.059(8) 0.095(11) -0.001(8) -0.009(9) -0.030(8)
C41 0.089(10) 0.074(9) 0.090(10) 0.018(8) 0.014(8) -0.024(7)
C42 0.086(9) 0.080(9) 0.065(8) 0.003(7) 0.016(7) -0.009(7)
C43 0.076(8) 0.073(8) 0.059(7) -0.002(6) 0.017(6) 0.001(7)
C44 0.066(8) 0.074(8) 0.064(8) -0.007(6) 0.000(6) 0.008(6)
C45 0.091(10) 0.092(10) 0.073(8) -0.016(8) 0.019(8) 0.005(8)
C46 0.087(10) 0.099(10) 0.090(11) -0.035(9) 0.022(8) 0.013(8)
C47 0.091(10) 0.091(10) 0.099(11) -0.002(9) 0.017(9) 0.017(8)
C48 0.076(9) 0.077(8) 0.081(8) 0.007(7) 0.020(7) 0.022(7)
C49 0.071(9) 0.064(8) 0.082(9) 0.013(7) 0.011(7) -0.015(7)
C50 0.082(10) 0.083(10) 0.139(13) 0.019(9) 0.017(9) -0.018(8)
C51 0.091(12) 0.100(13) 0.180(18) 0.024(12) 0.024(12) -0.029(10)
C52 0.103(13) 0.097(12) 0.154(16) 0.022(11) 0.054(12) -0.007(11)
C53 0.117(14) 0.089(11) 0.095(10) 0.025(9) 0.033(10) 0.013(10)
C54 0.080(9) 0.080(9) 0.075(8) 0.007(7) 0.020(7) -0.015(7)
C55 0.082(11) 0.109(11) 0.079(9) 0.001(9) 0.018(8) 0.011(8)
C56 0.067(11) 0.146(15) 0.121(13) -0.018(11) 0.018(10) 0.008(10)
C57 0.061(12) 0.25(3) 0.17(2) -0.05(2) 0.007(12) 0.003(13)
C58 0.094(15) 0.24(3) 0.131(16) -0.052(17) 0.015(13) 0.050(16)
C59 0.108(15) 0.20(2) 0.114(14) -0.022(14) 0.016(12) 0.042(15)
C60 0.079(10) 0.128(13) 0.109(12) -0.008(10) 0.026(9) 0.029(9)

loop_
_atom_type_symbol
_atom_type_description
_atom_type_scat_dispersion_real
_atom_type_scat_dispersion_imag
_atom_type_scat_source
C C 0.0033 0.0016 'International Tables Vol C Tables 4.2.6.8 and 6.1.1.4'
H H 0.0000 0.0000 'International Tables Vol C Tables 4.2.6.8 and 6.1.1.4'
N N 0.0061 0.0033 'International Tables Vol C Tables 4.2.6.8 and 6.1.1.4'
Ni Ni 0.3393 1.1124 'International Tables Vol C Tables 4.2.6.8 and 6.1.1.4'
O O 0.0106 0.0060 'International Tables Vol C Tables 4.2.6.8 and 6.1.1.4'

loop_
_geom_angle_atom_site_label_1
_geom_angle_atom_site_label_2
_geom_angle_atom_site_label_3
_geom_angle
N23 Ni1 N24 90.4(4)
N23 Ni1 N21 170.6(4)
N24 Ni1 N21 90.1(4)
N23 Ni1 N22 91.3(4)
N24 Ni1 N22 170.3(4)
N21 Ni1 N22 89.7(4)
C4 N21 C1 108.9(10)
C4 N21 Ni1 126.2(8)
C1 N21 Ni1 123.7(8)
C6 N22 C9 105.9(9)
C6 N22 Ni1 125.2(7)
C9 N22 Ni1 127.0(7)
C14 N23 C11 104.8(9)
C14 N23 Ni1 129.0(8)
C11 N23 Ni1 124.7(8)
C19 N24 C16 108.1(10)
C19 N24 Ni1 127.1(9)
C16 N24 Ni1 123.8(8)
N21 C1 C20 122.0(11)
N21 C1 C2 107.4(11)
C20 C1 C2 128.6(12)
C3 C2 C1 108.0(11)
C3 C2 C21 122.4(14)
C1 C2 C21 129.5(13)
C2 C3 C4 108.6(11)
C2 C3 C24 123.1(13)
C4 C3 C24 128.1(12)
C5 C4 N21 123.8(10)
C5 C4 C3 129.8(11)
N21 C4 C3 106.4(11)
C6 C5 C4 122.0(11)
C6 C5 C37 121.4(10)
C4 C5 C37 116.6(11)
N22 C6 C5 122.9(10)
N22 C6 C7 110.0(10)
C5 C6 C7 125.9(11)
C8 C7 C6 105.8(10)
C8 C7 C25 124.6(11)
C6 C7 C25 129.4(11)
C7 C8 C9 108.0(10)
C7 C8 C28 121.2(11)
C9 C8 C28 130.7(11)
N22 C9 C10 122.6(10)
N22 C9 C8 109.6(10)
C10 C9 C8 127.7(11)
C9 C10 C11 122.9(11)
C9 C10 C43 119.1(11)
C11 C10 C43 117.7(11)
N23 C11 C10 121.6(10)
N23 C11 C12 110.5(10)
C10 C11 C12 126.4(11)
C13 C12 C11 106.6(11)
C13 C12 C29 122.8(12)
C11 C12 C29 130.4(12)
C12 C13 C14 106.5(11)
C12 C13 C32 123.9(12)
C14 C13 C32 129.5(12)
C15 C14 N23 122.7(11)
C15 C14 C13 126.4(11)
N23 C14 C13 110.9(10)
C14 C15 C16 122.0(11)
C14 C15 C49 121.6(12)
C16 C15 C49 116.1(11)
C15 C16 N24 123.2(10)
C15 C16 C17 128.7(11)
N24 C16 C17 106.9(12)
C18 C17 C16 108.2(11)
C18 C17 C33 124.4(12)
C16 C17 C33 127.3(13)
C17 C18 C36 124.0(12)
C17 C18 C19 105.9(11)
C36 C18 C19 129.8(14)
N24 C19 C20 124.3(11)
N24 C19 C18 110.1(12)
C20 C19 C18 125.6(12)
C19 C20 C1 121.8(11)
C19 C20 C55 119.0(12)
C1 C20 C55 119.1(13)
C22 C21 C2 112.6(14)
C22 C21 H21A 109.1
C2 C21 H21A 109.1
C22 C21 H21B 109.1
C2 C21 H21B 109.1
H21A C21 H21B 107.8
C21 C22 C23 114.1(16)
C21 C22 H22A 108.7
C23 C22 H22A 108.8
C21 C22 H22B 108.7
C23 C22 H22B 108.7
H22A C22 H22B 107.6
C22 C23 C24 115.5(16)
C22 C23 H23A 108.4
C24 C23 H23A 108.4
C22 C23 H23B 108.5
C24 C23 H23B 108.4
H23A C23 H23B 107.5
C3 C24 C23 112.0(13)
C3 C24 H24A 109.3
C23 C24 H24A 109.2
C3 C24 H24B 109.2
C23 C24 H24B 109.2
H24A C24 H24B 107.9
C26 C25 C7 111.7(11)
C26 C25 H25A 109.2
C7 C25 H25A 109.3
C26 C25 H25B 109.3
C7 C25 H25B 109.3
H25A C25 H25B 107.9
C25 C26 C27 110.8(12)
C25 C26 H26A 109.4
C27 C26 H26A 109.5
C25 C26 H26B 109.5
C27 C26 H26B 109.5
H26A C26 H26B 108.1
C28 C27 C26 114.7(11)
C28 C27 H27A 108.6
C26 C27 H27A 108.5
C28 C27 H27B 108.6
C26 C27 H27B 108.7
H27A C27 H27B 107.6
C27 C28 C8 111.4(11)
C27 C28 H28A 109.4
C8 C28 H28A 109.4
C27 C28 H28B 109.3
C8 C28 H28B 109.3
H28A C28 H28B 108.0
C30A C29 C12 118.5(15)
C30A C29 C30B 21.5(18)
C12 C29 C30B 104.7(17)
C30B C30A C29 112(6)
C30B C30A C31A 49(5)
C29 C30A C31A 117(2)
C30B C30A C31B 62(5)
C29 C30A C31B 120(2)
C31A C30A C31B 14(2)
C30A C30B C31A 102(6)
C30A C30B C31B 96(6)
C31A C30B C31B 8(3)
C30A C30B C29 46(4)
C31A C30B C29 110(3)
C31B C30B C29 110(3)
C31B C31A C30B 158(7)
C31B C31A C30A 133(7)
C30B C31A C30A 29(3)
C31B C31A N1 64(4)
C30B C31A N1 107(3)
C30A C31A N1 114.5(18)
C31B C31A C32 71(5)
C30B C31A C32 129(3)
C30A C31A C32 133.9(17)
N1 C31A C32 111.5(13)
C31A C31B N1 93(5)
C31A C31B C32 86(6)
N1 C31B C32 127(3)
C31A C31B C30B 14(5)
N1 C31B C30B 88(3)
C32 C31B C30B 100(3)
C31A C31B C30A 33(5)
N1 C31B C30A 98(3)
C32 C31B C30A 109(3)
C30B C31B C30A 21.9(15)
C31B C32 C13 117.4(19)
C31B C32 C31A 22.2(17)
C13 C32 C31A 103.8(12)
C34B C33 C17 113.3(16)
C34B C33 C34A 21.5(16)
C17 C33 C34A 103.2(18)
C34B C34A C35A 144(8)
C34B C34A C35B 108(7)
C35A C34A C35B 36(3)
C34B C34A C33 55(5)
C35A C34A C33 132(4)
C35B C34A C33 123(3)
C34A C34B C33 104(6)
C34A C34B C35A 21(5)
C33 C34B C35A 112(2)
C34A C34B C35B 48(5)
C33 C34B C35B 120(2)
C35A C34B C35B 26.6(14)
C35B C35A C34A 91(5)
C35B C35A N2 68(3)
C34A C35A N2 116(3)
C35B C35A C34B 76(4)
C34A C35A C34B 14(3)
N2 C35A C34B 110.0(19)
C35B C35A C36 55(4)
C34A C35A C36 117(4)
N2 C35A C36 98.4(15)
C34B C35A C36 107(2)
C35A C35B C34A 53(4)
C35A C35B C36 102(4)
C34A C35B C36 124(3)
C35A C35B N2 84(3)
C34A C35B N2 108(3)
C36 C35B N2 119(2)
C35A C35B C34B 77(4)
C34A C35B C34B 24(2)
C36 C35B C34B 124(2)
N2 C35B C34B 116(2)
C35B C36 C18 112.4(16)
C35B C36 C35A 23.0(14)
C18 C36 C35A 105.4(13)
C38 C37 C42 118.9(12)
C38 C37 C5 118.9(11)
C42 C37 C5 122.2(11)
C37 C38 C39 120.0(12)
C37 C38 H38 120.0
C39 C38 H38 120.0
C40 C39 C38 119.0(13)
C40 C39 H39 120.5
C38 C39 H39 120.5
C39 C40 C41 121.9(12)
C39 C40 H40 119.1
C41 C40 H40 119.0
C40 C41 C42 119.6(13)
C40 C41 H41 120.2
C42 C41 H41 120.2
C41 C42 C37 120.6(12)
C41 C42 H42 119.7
C37 C42 H42 119.7
C44 C43 C48 119.2(11)
C44 C43 C10 121.2(11)
C48 C43 C10 119.6(10)
C45 C44 C43 121.0(12)
C45 C44 H44 119.5
C43 C44 H44 119.5
C44 C45 C46 120.2(13)
C44 C45 H45 119.9
C46 C45 H45 119.9
C45 C46 C47 120.1(13)
C45 C46 H46 120.0
C47 C46 H46 119.9
C48 C47 C46 119.2(14)
C48 C47 H47 120.4
C46 C47 H47 120.4
C47 C48 C43 120.3(13)
C47 C48 H48 119.8
C43 C48 H48 119.8
C54 C49 C50 119.8(12)
C54 C49 C15 120.3(11)
C50 C49 C15 119.9(12)
C49 C50 C51 119.6(15)
C49 C50 H50 120.2
C51 C50 H50 120.2
C52 C51 C50 120.5(16)
C52 C51 H51 119.7
C50 C51 H51 119.8
C53 C52 C51 119.5(15)
C53 C52 H52 120.3
C51 C52 H52 120.3
C52 C53 C54 120.5(15)
C52 C53 H53 119.8
C54 C53 H53 119.7
C49 C54 C53 120.1(13)
C49 C54 H54 120.0
C53 C54 H54 120.0
C60 C55 C56 117.3(14)
C60 C55 C20 122.3(14)
C56 C55 C20 120.3(14)
C57 C56 C55 121.4(17)
C57 C56 H56 119.3
C55 C56 H56 119.3
C56 C57 C58 118.4(19)
C56 C57 H57 120.8
C58 C57 H57 120.8
C59 C58 C57 122.3(18)
C59 C58 H58 118.9
C57 C58 H58 118.8
C58 C59 C60 117.1(19)
C58 C59 H59 121.4
C60 C59 H59 121.5
C55 C60 C59 123.0(17)
C55 C60 H60 118.5
C59 C60 H60 118.5
O2 N1 O1 122.6(6)
O2 N1 C31B 103(3)
O1 N1 C31B 122(3)
O2 N1 C31A 117.5(4)
O1 N1 C31A 117.5(4)
C31B N1 C31A 23.3(19)
O4 N2 O3 121.3(2)
O4 N2 C35B 113(2)
O3 N2 C35B 126(2)
O4 N2 C35A 116.9(2)
O3 N2 C35A 117.1(2)
C35B N2 C35A 28.1(15)
N2 O4 O1W 152(2)

loop_
_geom_bond_atom_site_label_1
_geom_bond_atom_site_label_2
_geom_bond_distance
Ni1 N23 1.905(9)
Ni1 N24 1.913(9)
Ni1 N21 1.916(10)
Ni1 N22 1.920(8)
N21 C4 1.389(14)
N21 C1 1.390(14)
N22 C6 1.359(13)
N22 C9 1.381(13)
N23 C14 1.378(14)
N23 C11 1.394(14)
N24 C19 1.346(15)
N24 C16 1.415(15)
C1 C20 1.391(17)
C1 C2 1.449(18)
C2 C3 1.343(17)
C2 C21 1.532(18)
C3 C4 1.468(16)
C3 C24 1.513(17)
C4 C5 1.381(16)
C5 C6 1.375(15)
C5 C37 1.503(16)
C6 C7 1.453(16)
C7 C8 1.348(16)
C7 C25 1.509(16)
C8 C9 1.423(15)
C8 C28 1.540(16)
C9 C10 1.399(16)
C10 C11 1.411(16)
C10 C43 1.498(16)
C11 C12 1.449(16)
C12 C13 1.366(16)
C12 C29 1.475(17)
C13 C14 1.457(17)
C13 C32 1.468(17)
C14 C15 1.365(16)
C15 C16 1.410(17)
C15 C49 1.484(17)
C16 C17 1.470(16)
C17 C18 1.370(17)
C17 C33 1.513(18)
C18 C36 1.468(18)
C18 C19 1.477(17)
C19 C20 1.374(17)
C20 C55 1.494(18)
C21 C22 1.46(2)
C21 H21A 0.9900
C21 H21B 0.9900
C22 C23 1.47(2)
C22 H22A 0.9900
C22 H22B 0.9900
C23 C24 1.52(2)
C23 H23A 0.9900
C23 H23B 0.9900
C24 H24A 0.9900
C24 H24B 0.9900
C25 C26 1.492(18)
C25 H25A 0.9900
C25 H25B 0.9900
C26 C27 1.514(19)
C26 H26A 0.9900
C26 H26B 0.9900
C27 C28 1.492(17)
C27 H27A 0.9900
C27 H27B 0.9900
C28 H28A 0.9900
C28 H28B 0.9900
C29 C30A 1.31(3)
C29 C30B 1.68(4)
C30A C30B 0.67(4)
C30A C31A 1.33(3)
C30A C31B 1.78(5)
C30B C31A 1.03(4)
C30B C31B 1.58(6)
C31A C31B 0.58(4)
C31A N1 1.461(3)
C31A C32 1.53(3)
C31B N1 1.31(4)
C31B C32 1.45(4)
C33 C34B 1.43(3)
C33 C34A 1.70(4)
C34A C34B 0.64(4)
C34A C35A 0.95(4)
C34A C35B 1.18(5)
C34B C35A 1.51(4)
C34B C35B 1.51(4)
C35A C35B 0.69(4)
C35A N2 1.462(2)
C35A C36 1.73(4)
C35B C36 1.45(3)
C35B N2 1.36(3)
C37 C38 1.389(17)
C37 C42 1.399(16)
C38 C39 1.404(17)
C38 H38 0.9500
C39 C40 1.361(19)
C39 H39 0.9500
C40 C41 1.368(18)
C40 H40 0.9500
C41 C42 1.371(17)
C41 H41 0.9500
C42 H42 0.9500
C43 C44 1.371(16)
C43 C48 1.409(16)
C44 C45 1.368(16)
C44 H44 0.9500
C45 C46 1.377(19)
C45 H45 0.9500
C46 C47 1.40(2)
C46 H46 0.9500
C47 C48 1.371(18)
C47 H47 0.9500
C48 H48 0.9500
C49 C54 1.380(17)
C49 C50 1.385(18)
C50 C51 1.40(2)
C50 H50 0.9500
C51 C52 1.38(2)
C51 H51 0.9500
C52 C53 1.37(2)
C52 H52 0.9500
C53 C54 1.393(18)
C53 H53 0.9500
C54 H54 0.9500
C55 C60 1.36(2)
C55 C56 1.40(2)
C56 C57 1.37(2)
C56 H56 0.9500
C57 C58 1.40(3)
C57 H57 0.9500
C58 C59 1.35(3)
C58 H58 0.9500
C59 C60 1.42(2)
C59 H59 0.9500
C60 H60 0.9500
N1 O2 1.235(5)
N1 O1 1.236(5)
N2 O4 1.246(3)
N2 O3 1.243(3)
O4 O1W 1.65(4)

loop_
_geom_torsion_atom_site_label_1
_geom_torsion_atom_site_label_2
_geom_torsion_atom_site_label_3
_geom_torsion_atom_site_label_4
_geom_torsion
N23 Ni1 N21 C4 102(2)
N24 Ni1 N21 C4 -164.5(9)
N22 Ni1 N21 C4 5.8(9)
N23 Ni1 N21 C1 -64(3)
N24 Ni1 N21 C1 29.3(9)
N22 Ni1 N21 C1 -160.4(9)
N23 Ni1 N22 C6 159.5(9)
N24 Ni1 N22 C6 59(3)
N21 Ni1 N22 C6 -29.9(9)
N23 Ni1 N22 C9 -2.6(9)
N24 Ni1 N22 C9 -103(2)
N21 Ni1 N22 C9 168.0(9)
N24 Ni1 N23 C14 2.4(10)
N21 Ni1 N23 C14 96(2)
N22 Ni1 N23 C14 -168.1(9)
N24 Ni1 N23 C11 -161.5(9)
N21 Ni1 N23 C11 -68(3)
N22 Ni1 N23 C11 28.0(9)
N23 Ni1 N24 C19 167.3(10)
N21 Ni1 N24 C19 -3.3(10)
N22 Ni1 N24 C19 -93(3)
N23 Ni1 N24 C16 -25.5(9)
N21 Ni1 N24 C16 163.9(9)
N22 Ni1 N24 C16 75(3)
C4 N21 C1 C20 155.8(11)
Ni1 N21 C1 C20 -35.9(15)
C4 N21 C1 C2 -9.3(13)
Ni1 N21 C1 C2 159.0(8)
N21 C1 C2 C3 8.8(14)
C20 C1 C2 C3 -155.0(13)
N21 C1 C2 C21 -167.5(13)
C20 C1 C2 C21 29(2)
C1 C2 C3 C4 -4.8(14)
C21 C2 C3 C4 171.8(12)
C1 C2 C3 C24 -179.3(11)
C21 C2 C3 C24 -3(2)
C1 N21 C4 C5 -175.7(10)
Ni1 N21 C4 C5 16.4(15)
C1 N21 C4 C3 6.4(12)
Ni1 N21 C4 C3 -161.6(8)
C2 C3 C4 C5 -178.6(12)
C24 C3 C4 C5 -4(2)
C2 C3 C4 N21 -0.8(13)
C24 C3 C4 N21 173.3(12)
N21 C4 C5 C6 -20.4(18)
C3 C4 C5 C6 157.0(12)
N21 C4 C5 C37 162.7(10)
C3 C4 C5 C37 -19.9(18)
C9 N22 C6 C5 -160.4(10)
Ni1 N22 C6 C5 34.4(15)
C9 N22 C6 C7 7.8(12)
Ni1 N22 C6 C7 -157.4(7)
C4 C5 C6 N22 -5.6(18)
C37 C5 C6 N22 171.1(10)
C4 C5 C6 C7 -171.9(11)
C37 C5 C6 C7 4.9(18)
N22 C6 C7 C8 -7.7(13)
C5 C6 C7 C8 160.1(11)
N22 C6 C7 C25 168.8(11)
C5 C6 C7 C25 -23.4(19)
C6 C7 C8 C9 4.2(12)
C25 C7 C8 C9 -172.5(11)
C6 C7 C8 C28 -179.8(10)
C25 C7 C8 C28 3.5(17)
C6 N22 C9 C10 176.3(10)
Ni1 N22 C9 C10 -18.8(14)
C6 N22 C9 C8 -5.1(12)
Ni1 N22 C9 C8 159.7(7)
C7 C8 C9 N22 0.4(13)
C28 C8 C9 N22 -175.1(11)
C7 C8 C9 C10 178.9(11)
C28 C8 C9 C10 3(2)
N22 C9 C10 C11 19.3(17)
C8 C9 C10 C11 -158.9(11)
N22 C9 C10 C43 -166.7(10)
C8 C9 C10 C43 15.1(17)
C14 N23 C11 C10 158.5(10)
Ni1 N23 C11 C10 -34.4(14)
C14 N23 C11 C12 -8.5(12)
Ni1 N23 C11 C12 158.7(7)
C9 C10 C11 N23 7.8(17)
C43 C10 C11 N23 -166.3(10)
C9 C10 C11 C12 172.5(11)
C43 C10 C11 C12 -1.6(17)
N23 C11 C12 C13 8.3(13)
C10 C11 C12 C13 -157.9(11)
N23 C11 C12 C29 -167.5(11)
C10 C11 C12 C29 26.3(19)
C11 C12 C13 C14 -4.4(13)
C29 C12 C13 C14 171.8(11)
C11 C12 C13 C32 179.7(11)
C29 C12 C13 C32 -4.1(19)
C11 N23 C14 C15 -174.5(11)
Ni1 N23 C14 C15 19.1(16)
C11 N23 C14 C13 5.6(12)
Ni1 N23 C14 C13 -160.7(8)
C12 C13 C14 C15 179.5(12)
C32 C13 C14 C15 -5(2)
C12 C13 C14 N23 -0.7(13)
C32 C13 C14 N23 174.9(12)
N23 C14 C15 C16 -20.1(18)
C13 C14 C15 C16 159.7(12)
N23 C14 C15 C49 165.8(11)
C13 C14 C15 C49 -14.4(19)
C14 C15 C16 N24 -5.5(18)
C49 C15 C16 N24 168.9(10)
C14 C15 C16 C17 -171.4(11)
C49 C15 C16 C17 3.0(18)
C19 N24 C16 C15 -159.6(11)
Ni1 N24 C16 C15 31.2(15)
C19 N24 C16 C17 8.9(12)
Ni1 N24 C16 C17 -160.3(7)
C15 C16 C17 C18 160.4(12)
N24 C16 C17 C18 -7.3(13)
C15 C16 C17 C33 -21(2)
N24 C16 C17 C33 170.9(12)
C16 C17 C18 C36 177.7(12)
C33 C17 C18 C36 0(2)
C16 C17 C18 C19 2.9(13)
C33 C17 C18 C19 -175.3(11)
C16 N24 C19 C20 171.2(11)
Ni1 N24 C19 C20 -20.0(17)
C16 N24 C19 C18 -7.4(13)
Ni1 N24 C19 C18 161.4(8)
C17 C18 C19 N24 2.7(14)
C36 C18 C19 N24 -171.7(13)
C17 C18 C19 C20 -175.8(12)
C36 C18 C19 C20 10(2)
N24 C19 C20 C1 21.0(19)
C18 C19 C20 C1 -160.7(12)
N24 C19 C20 C55 -162.1(12)
C18 C19 C20 C55 16.2(19)
N21 C1 C20 C19 8.0(19)
C2 C1 C20 C19 169.7(13)
N21 C1 C20 C55 -168.9(11)
C2 C1 C20 C55 -7(2)
C3 C2 C21 C22 -15(2)
C1 C2 C21 C22 160.9(14)
C2 C21 C22 C23 42(2)
C21 C22 C23 C24 -54(2)
C2 C3 C24 C23 -7(2)
C4 C3 C24 C23 179.8(13)
C22 C23 C24 C3 35(2)
C8 C7 C25 C26 15.1(17)
C6 C7 C25 C26 -160.8(12)
C7 C25 C26 C27 -44.7(15)
C25 C26 C27 C28 60.5(16)
C26 C27 C28 C8 -40.7(16)
C7 C8 C28 C27 9.2(16)
C9 C8 C28 C27 -175.8(12)
C13 C12 C29 C30A 3(2)
C11 C12 C29 C30A 178.4(17)
C13 C12 C29 C30B -15(2)
C11 C12 C29 C30B 160.6(19)
C12 C29 C30A C30B -54(7)
C12 C29 C30A C31A 0(3)
C30B C29 C30A C31A 54(5)
C12 C29 C30A C31B 15(3)
C30B C29 C30A C31B 69(6)
C29 C30A C30B C31A 107(4)
C31B C30A C30B C31A -6(2)
C29 C30A C30B C31B 113(4)
C31A C30A C30B C31B 6(2)
C31A C30A C30B C29 -107(4)
C31B C30A C30B C29 -113(4)
C12 C29 C30B C30A 133(6)
C30A C29 C30B C31A -87(7)
C12 C29 C30B C31A 46(4)
C30A C29 C30B C31B -79(6)
C12 C29 C30B C31B 54(3)
C30A C30B C31A C31B 46(19)
C29 C30B C31A C31B 94(17)
C31B C30B C31A C30A -46(19)
C29 C30B C31A C30A 47(5)
C30A C30B C31A N1 109(6)
C31B C30B C31A N1 63(16)
C29 C30B C31A N1 156(2)
C30A C30B C31A C32 -112(6)
C31B C30B C31A C32 -159(19)
C29 C30B C31A C32 -65(5)
C30B C30A C31A C31B -158(9)
C29 C30A C31A C31B 104(7)
C29 C30A C31A C30B -97(7)
C31B C30A C31A C30B 158(9)
C30B C30A C31A N1 -82(6)
C29 C30A C31A N1 -179(2)
C31B C30A C31A N1 76(7)
C30B C30A C31A C32 94(7)
C29 C30A C31A C32 -3(5)
C31B C30A C31A C32 -107(8)
C30B C31A C31B N1 71(17)
C30A C31A C31B N1 100(5)
C32 C31A C31B N1 -127(3)
C30B C31A C31B C32 -163(16)
C30A C31A C31B C32 -134(5)
N1 C31A C31B C32 127(3)
C30A C31A C31B C30B 29(13)
N1 C31A C31B C30B -71(17)
C32 C31A C31B C30B 163(16)
C30B C31A C31B C30A -29(13)
N1 C31A C31B C30A -100(5)
C32 C31A C31B C30A 134(5)
C30A C30B C31B C31A -134(19)
C29 C30B C31B C31A -89(17)
C30A C30B C31B N1 116(6)
C31A C30B C31B N1 -109(18)
C29 C30B C31B N1 161(3)
C30A C30B C31B C32 -117(5)
C31A C30B C31B C32 17(16)
C29 C30B C31B C32 -72(3)
C31A C30B C31B C30A 134(19)
C29 C30B C31B C30A 45(4)
C30B C30A C31B C31A 18(8)
C29 C30A C31B C31A -83(7)
C30B C30A C31B N1 -65(6)
C29 C30A C31B N1 -166(3)
C31A C30A C31B N1 -83(7)
C30B C30A C31B C32 68(6)
C29 C30A C31B C32 -33(4)
C31A C30A C31B C32 50(6)
C29 C30A C31B C30B -101(6)
C31A C30A C31B C30B -18(8)
C31A C31B C32 C13 56(6)
N1 C31B C32 C13 147(3)
C30B C31B C32 C13 52(3)
C30A C31B C32 C13 31(3)
N1 C31B C32 C31A 91(6)
C30B C31B C32 C31A -4(4)
C30A C31B C32 C31A -25(4)
C12 C13 C32 C31B -17(3)
C14 C13 C32 C31B 168(2)
C12 C13 C32 C31A 1.5(19)
C14 C13 C32 C31A -173.4(15)
C30B C31A C32 C31B 172(8)
C30A C31A C32 C31B 133(7)
N1 C31A C32 C31B -51(5)
C31B C31A C32 C13 -131(5)
C30B C31A C32 C13 41(4)
C30A C31A C32 C13 2(4)
N1 C31A C32 C13 178.4(19)
C18 C17 C33 C34B -9(2)
C16 C17 C33 C34B 173.0(16)
C18 C17 C33 C34A 11(2)
C16 C17 C33 C34A -167.0(18)
C17 C33 C34A C34B -121(6)
C34B C33 C34A C35A 135(10)
C17 C33 C34A C35A 14(6)
C34B C33 C34A C35B 90(7)
C17 C33 C34A C35B -31(4)
C35A C34A C34B C33 -115(12)
C35B C34A C34B C33 -118(4)
C35B C34A C34B C35A -3(9)
C33 C34A C34B C35A 115(12)
C35A C34A C34B C35B 3(9)
C33 C34A C34B C35B 118(4)
C17 C33 C34B C34A 65(6)
C17 C33 C34B C35A 45(3)
C34A C33 C34B C35A -21(5)
C17 C33 C34B C35B 16(3)
C34A C33 C34B C35B -49(5)
C34B C34A C35A C35B -4(14)
C33 C34A C35A C35B -90(5)
C34B C34A C35A N2 -70(14)
C35B C34A C35A N2 -66(3)
C33 C34A C35A N2 -156(3)
C35B C34A C35A C34B 4(14)
C33 C34A C35A C34B -86(14)
C34B C34A C35A C36 46(14)
C35B C34A C35A C36 50(4)
C33 C34A C35A C36 -40(6)
C34A C34B C35A C35B 176(15)
C33 C34B C35A C35B -113(4)
C33 C34B C35A C34A 72(13)
C35B C34B C35A C34A -176(15)
C34A C34B C35A N2 116(14)
C33 C34B C35A N2 -172.8(19)
C35B C34B C35A N2 -60(3)
C34A C34B C35A C36 -138(13)
C33 C34B C35A C36 -67(2)
C35B C34B C35A C36 46(3)
N2 C35A C35B C34A 118(3)
C34B C35A C35B C34A -1(4)
C36 C35A C35B C34A -124(4)
C34A C35A C35B C36 124(4)
N2 C35A C35B C36 -119(3)
C34B C35A C35B C36 123(2)
C34A C35A C35B N2 -118(3)
C34B C35A C35B N2 -118.7(19)
C36 C35A C35B N2 119(3)
C34A C35A C35B C34B 1(4)
N2 C35A C35B C34B 118.7(19)
C36 C35A C35B C34B -123(2)
C34B C34A C35B C35A 177(9)
C33 C34A C35B C35A 118(5)
C34B C34A C35B C36 98(7)
C35A C34A C35B C36 -79(5)
C33 C34A C35B C36 39(5)
C34B C34A C35B N2 -115(6)
C35A C34A C35B N2 68(4)
C33 C34A C35B N2 -174(3)
C35A C34A C35B C34B -177(9)
C33 C34A C35B C34B -59(6)
C34A C34B C35B C35A -2(7)
C33 C34B C35B C35A 79(4)
C33 C34B C35B C34A 82(7)
C35A C34B C35B C34A 2(7)
C34A C34B C35B C36 -98(7)
C33 C34B C35B C36 -16(4)
C35A C34B C35B C36 -96(4)
C34A C34B C35B N2 74(7)
C33 C34B C35B N2 156(2)
C35A C34B C35B N2 77(3)
C35A C35B C36 C18 -76(4)
C34A C35B C36 C18 -23(4)
N2 C35B C36 C18 -166.2(19)
C34B C35B C36 C18 6(3)
C34A C35B C36 C35A 54(4)
N2 C35B C36 C35A -90(4)
C34B C35B C36 C35A 82(4)
C17 C18 C36 C35B 2(2)
C19 C18 C36 C35B 175.6(16)
C17 C18 C36 C35A -21(2)
C19 C18 C36 C35A 152.4(16)
C34A C35A C36 C35B -69(5)
N2 C35A C36 C35B 55(3)
C34B C35A C36 C35B -59(4)
C35B C35A C36 C18 111(4)
C34A C35A C36 C18 42(4)
N2 C35A C36 C18 166.6(15)
C34B C35A C36 C18 52.5(19)
C6 C5 C37 C38 108.4(14)
C4 C5 C37 C38 -74.6(15)
C6 C5 C37 C42 -71.6(16)
C4 C5 C37 C42 105.3(14)
C42 C37 C38 C39 0.1(19)
C5 C37 C38 C39 -180.0(12)
C37 C38 C39 C40 -1(2)
C38 C39 C40 C41 1(2)
C39 C40 C41 C42 0(2)
C40 C41 C42 C37 -1(2)
C38 C37 C42 C41 0.8(19)
C5 C37 C42 C41 -179.2(12)
C9 C10 C43 C44 81.9(15)
C11 C10 C43 C44 -103.7(13)
C9 C10 C43 C48 -96.7(14)
C11 C10 C43 C48 77.6(15)
C48 C43 C44 C45 1.8(19)
C10 C43 C44 C45 -176.8(12)
C43 C44 C45 C46 -1(2)
C44 C45 C46 C47 0(2)
C45 C46 C47 C48 0(2)
C46 C47 C48 C43 1(2)
C44 C43 C48 C47 -2(2)
C10 C43 C48 C47 176.7(12)
C14 C15 C49 C54 -81.5(16)
C16 C15 C49 C54 104.1(14)
C14 C15 C49 C50 95.8(16)
C16 C15 C49 C50 -78.7(16)
C54 C49 C50 C51 -1(2)
C15 C49 C50 C51 -178.3(14)
C49 C50 C51 C52 2(3)
C50 C51 C52 C53 0(3)
C51 C52 C53 C54 -2(2)
C50 C49 C54 C53 -1(2)
C15 C49 C54 C53 176.4(12)
C52 C53 C54 C49 2(2)
C19 C20 C55 C60 -106.4(17)
C1 C20 C55 C60 70.7(18)
C19 C20 C55 C56 72.0(18)
C1 C20 C55 C56 -110.9(16)
C60 C55 C56 C57 6(3)
C20 C55 C56 C57 -172.1(18)
C55 C56 C57 C58 -7(3)
C56 C57 C58 C59 5(4)
C57 C58 C59 C60 -1(4)
C56 C55 C60 C59 -3(2)
C20 C55 C60 C59 175.9(16)
C58 C59 C60 C55 0(3)
C31A C31B N1 O2 133(6)
C32 C31B N1 O2 45(4)
C30B C31B N1 O2 146(3)
C30A C31B N1 O2 165(2)
C31A C31B N1 O1 -85(6)
C32 C31B N1 O1 -172(3)
C30B C31B N1 O1 -72(4)
C30A C31B N1 O1 -52(4)
C32 C31B N1 C31A -88(7)
C30B C31B N1 C31A 13(5)
C30A C31B N1 C31A 33(5)
C31B C31A N1 O2 -54(7)
C30B C31A N1 O2 147(4)
C30A C31A N1 O2 178(3)
C32 C31A N1 O2 1(4)
C31B C31A N1 O1 109(7)
C30B C31A N1 O1 -50(4)
C30A C31A N1 O1 -19(4)
C32 C31A N1 O1 164(3)
C30B C31A N1 C31B -159(8)
C30A C31A N1 C31B -128(7)
C32 C31A N1 C31B 55(6)
C35A C35B N2 O4 -105(4)
C34A C35B N2 O4 -153(3)
C36 C35B N2 O4 -4(3)
C34B C35B N2 O4 -177(2)
C35A C35B N2 O3 81(5)
C34A C35B N2 O3 33(4)
C36 C35B N2 O3 -178(2)
C34B C35B N2 O3 9(3)
C34A C35B N2 C35A -48(4)
C36 C35B N2 C35A 100(5)
C34B C35B N2 C35A -72(4)
C35B C35A N2 O4 88(5)
C34A C35A N2 O4 168(5)
C34B C35A N2 O4 153(3)
C36 C35A N2 O4 42(2)
C35B C35A N2 O3 -116(5)
C34A C35A N2 O3 -36(5)
C34B C35A N2 O3 -50(3)
C36 C35A N2 O3 -162(2)
C34A C35A N2 C35B 79(5)
C34B C35A N2 C35B 65(4)
C36 C35A N2 C35B -47(4)
